data_4322626
loop_
_publ_author_name
'P. Shiv Halasymani'
'Kevin R. Heier'
'Alexander J. Norquist'
'Charlotte L. Stern'
'Kenneth R. Poeppelmeier'

_publ_contact_author
;
Poeppelmeier, Kenneth R.
Department of Chemistry
Northwestern University
Evanston, Illinois 60208-3113
;
_publ_contact_author_email krp@nwu.edu
_publ_contact_author_fax '(847) 491-7713'
_publ_contact_author_phone '(847) 491-3505'
_publ_section_title
;
 Composition Space of the (CdO, 0.5Nb2O5)/(HF)x.Pyridine/H2O System.
 Structure and Synthesis of CdNb(py)4OF5
;
_journal_name_full 'Inorganic Chemistry'
_journal_page_first 369
_journal_page_last 371
_journal_paper_doi 10.1021/ic971224u
_journal_volume 37
_journal_year 1998
_chemical_formula_moiety 'C20 H20 Cd F5 N4 Nb O '
_chemical_formula_sum 'C20 H20 Cd F5 N4 Nb O'
_chemical_formula_weight 632.71
_space_group_IT_number 15
_symmetry_cell_setting monoclinic
_symmetry_Int_Tables_number 15
_symmetry_space_group_name_Hall '-C 2yc'
_symmetry_space_group_name_H-M 'C 1 2/c 1'
_audit_creation_date 'Fri Jul 18 09:48:59 1997'
_audit_creation_method 'from TEXRAY.INF file'
_cell_angle_alpha 90
_cell_angle_beta 97.11(1)
_cell_angle_gamma 90
_cell_formula_units_Z 4
_cell_length_a 12.993(1)
_cell_length_b 10.733(1)
_cell_length_c 16.878(3)
_cell_measurement_reflns_used 25
_cell_measurement_temperature 153.2
_cell_measurement_theta_max 11.9
_cell_measurement_theta_min 11.0
_cell_volume 2335.6(5)
_computing_cell_refinement 'MSC/AFC Diffractometer Control'
_computing_data_collection 'MSC/AFC Diffractometer Control'
_computing_data_reduction teXsan
_computing_publication_material teXsan
_computing_structure_refinement teXsan
_computing_structure_solution SHELXS86
_diffrn_ambient_temperature 153.2
_diffrn_measurement_device CAD4
_diffrn_measurement_method 'omega/theta scans'
_diffrn_orient_matrix_UB_11 -0.02130
_diffrn_orient_matrix_UB_12 0.08924
_diffrn_orient_matrix_UB_13 -0.00705
_diffrn_orient_matrix_UB_21 -0.01784
_diffrn_orient_matrix_UB_22 -0.01408
_diffrn_orient_matrix_UB_23 -0.05866
_diffrn_orient_matrix_UB_31 -0.07242
_diffrn_orient_matrix_UB_32 -0.02275
_diffrn_orient_matrix_UB_33 0.00861
_diffrn_radiation_monochromator graphite
_diffrn_radiation_source 'X-ray tube'
_diffrn_radiation_type MoKalpha
_diffrn_radiation_wavelength 0.7107
_diffrn_reflns_av_R_equivalents .0228
_diffrn_reflns_limit_h_max 15
_diffrn_reflns_limit_h_min -15
_diffrn_reflns_limit_k_max 12
_diffrn_reflns_limit_k_min -12
_diffrn_reflns_limit_l_max 20
_diffrn_reflns_limit_l_min -20
_diffrn_reflns_number 4534
_diffrn_reflns_theta_max 24.97
_diffrn_standards_decay_% -2.09
_diffrn_standards_interval_count 90
_diffrn_standards_number 3
_exptl_absorpt_coefficient_mu 1.461
_exptl_absorpt_correction_T_max 0.832
_exptl_absorpt_correction_T_min 0.729
_exptl_absorpt_correction_type analytical
_exptl_absorpt_process_details Tompa_analytical
_exptl_crystal_colour colorless
_exptl_crystal_density_diffrn 1.799
_exptl_crystal_density_meas 1.78(2)
_exptl_crystal_density_method 'flotation pycnometry'
_exptl_crystal_description platey
_exptl_crystal_F_000 1240.00
_exptl_crystal_size_max 0.300
_exptl_crystal_size_mid 0.230
_exptl_crystal_size_min 0.140
_refine_diff_density_max 1.18
_refine_diff_density_min -0.63
_refine_ls_extinction_coef 2.19778
_refine_ls_extinction_method Zachariasen_type_2_Gaussian_isotropic
_refine_ls_goodness_of_fit_obs 2.093
_refine_ls_hydrogen_treatment noref
_refine_ls_matrix_type full
_refine_ls_number_parameters 148
_refine_ls_number_reflns 3685
_refine_ls_number_restraints 0
_refine_ls_R_factor_obs 0.0258
_refine_ls_shift/esd_max 0.0035
_refine_ls_structure_factor_coef F
_refine_ls_weighting_scheme sigma
_refine_ls_wR_factor_obs 0.0306
_reflns_number_observed 3685
_reflns_number_total 2163
_reflns_observed_criterion 3.00
_cod_data_source_file ic971224u.cif
_cod_data_source_block S72-IC971224U
_cod_original_cell_volume 2335.6(4)
_cod_original_sg_symbol_H-M 'C 2/c '
_cod_original_formula_sum 'C20 H20 Cd F5 N4 Nb O '
_cod_database_code 4322626

loop_
_symmetry_equiv_pos_as_xyz
'   +x,   +y,   +z'
'1/2+x,1/2+y,   +z'
'   -x,   +y,1/2-z'
1/2-x,1/2+y,1/2-z
'   -x,   -y,   -z'
'1/2-x,1/2-y,   -z'
'   +x,   -y,1/2+z'
1/2+x,1/2-y,1/2+z

loop_
_atom_site_aniso_label
_atom_site_aniso_U_11
_atom_site_aniso_U_22
_atom_site_aniso_U_33
_atom_site_aniso_U_12
_atom_site_aniso_U_13
_atom_site_aniso_U_23
Cd(1) 0.0288(1) 0.0196(1) 0.0196(1) -0.0104(1) 0.00015(9) 0.00082(9)
Nb(1) 0.0425(2) 0.0287(2) 0.0189(1) 0.0053(1) -0.0049(1) 0.0032(1)
F(1) 0.033 0.027 0.027 -0.014 0.000 0.002
F(2) 0.0387(8) 0.0339(8) 0.0527(9) 0.0002(7) -0.0079(7) 0.0184(7)
F(3) 0.0539(9) 0.0368(8) 0.0268(7) -0.0207(7) 0.0087(6) -0.0061(6)
O(1) 0.0330(8) 0.0275(8) 0.0266(7) -0.0143(7) -0.0005(6) 0.0020(6)
N(1) 0.030(1) 0.0228(10) 0.0234(9) -0.0031(8) 0.0001(8) -0.0014(8)
N(2) 0.036(1) 0.027(1) 0.036(1) -0.0024(9) 0.0116(9) 0.0006(9)
C(1) 0.037(1) 0.030(1) 0.030(1) -0.012(1) 0.008(1) -0.003(1)
C(2) 0.039(1) 0.037(1) 0.030(1) -0.012(1) 0.001(1) -0.010(1)
C(3) 0.049(2) 0.047(2) 0.024(1) -0.008(1) 0.003(1) -0.004(1)
C(4) 0.047(2) 0.043(1) 0.028(1) -0.017(1) 0.007(1) 0.001(1)
C(5) 0.031(1) 0.030(1) 0.029(1) -0.008(1) 0.000(1) -0.003(1)
C(6) 0.039(2) 0.039(2) 0.052(2) 0.003(1) 0.009(1) 0.007(1)
C(7) 0.039(2) 0.073(2) 0.075(2) 0.016(2) 0.008(2) 0.019(2)
C(8) 0.052(2) 0.052(2) 0.116(3) 0.025(2) 0.041(2) 0.040(2)
C(9) 0.056(2) 0.029(2) 0.121(3) 0.007(1) 0.050(2) 0.007(2)
C(10) 0.046(2) 0.027(1) 0.065(2) -0.001(1) 0.024(1) -0.006(1)

loop_
_atom_site_label
_atom_site_fract_x
_atom_site_fract_y
_atom_site_fract_z
_atom_site_U_iso_or_equiv
_atom_site_thermal_displace_type
_atom_site_calc_flag
_atom_site_calc_attached_atom
Cd(1) 0.250 0.250 0.500 0.02290(6) Uij ? ?
Nb(1) 0.000 0.000 0.500 0.03077(8) Uij ? ?
F(1) 0.111 0.118 0.498 0.029 Uij ? ?
F(2) -0.0957(1) 0.1209(1) 0.45287(9) 0.0429(4) Uij ? ?
F(3) -0.0223(1) 0.0573(1) 0.60492(8) 0.0388(4) Uij ? ?
O(1) 0.1110(1) 0.1182(1) 0.49781(7) 0.0294(4) Uij ? ?
N(1) 0.2464(1) 0.2222(2) 0.3614(1) 0.0258(5) Uij ? ?
N(2) 0.3593(2) 0.0832(2) 0.5401(1) 0.0324(5) Uij ? ?
C(1) 0.1761(2) 0.1488(2) 0.3194(1) 0.0320(6) Uij ? ?
C(2) 0.1584(2) 0.1499(2) 0.2373(1) 0.0357(7) Uij ? ?
C(3) 0.2163(2) 0.2293(2) 0.1959(1) 0.0399(7) Uij ? ?
C(4) 0.2898(2) 0.3039(2) 0.2383(1) 0.0393(7) Uij ? ?
C(5) 0.3016(2) 0.2990(2) 0.3205(1) 0.0303(6) Uij ? ?
C(6) 0.4470(2) 0.1008(2) 0.5888(2) 0.0431(8) Uij ? ?
C(7) 0.5030(2) 0.0049(3) 0.6256(2) 0.062(1) Uij ? ?
C(8) 0.4690(3) -0.1160(3) 0.6096(2) 0.071(1) Uij ? ?
C(9) 0.3807(3) -0.1355(3) 0.5586(2) 0.065(1) Uij ? ?
C(10) 0.3280(2) -0.0338(2) 0.5255(2) 0.0449(8) Uij ? ?
H(1) 0.137 0.093 0.348 0.038 Uij ? ?
H(2) 0.107 0.097 0.209 0.043 Uij ? ?
H(3) 0.206 0.232 0.139 0.048 Uij ? ?
H(4) 0.332 0.358 0.211 0.047 Uij ? ?
H(5) 0.351 0.352 0.349 0.036 Uij ? ?
H(6) 0.471 0.184 0.598 0.052 Uij ? ?
H(7) 0.564 0.021 0.662 0.075 Uij ? ?
H(8) 0.507 -0.185 0.634 0.085 Uij ? ?
H(9) 0.356 -0.217 0.546 0.079 Uij ? ?
H(10) 0.266 -0.047 0.490 0.053 Uij ? ?

loop_
_atom_type_symbol
_atom_type_oxidation_number
_atom_type_number_in_cell
_atom_type_scat_dispersion_real
_atom_type_scat_dispersion_imag
_atom_type_scat_source
Nb 0 4 -2.073 0.621 'International Tables'
F 0 20 0.017 0.010 'International Tables'
O 0 4 0.011 0.006 'International Tables'
C 0 80 0.003 0.002 'International Tables'
N 0 16 0.006 0.003 'International Tables'
H 0 80 0.000 0.000 'International Tables'
Cd 0 4 -0.807 1.202 'International Tables'

loop_
_geom_angle_atom_site_label_1
_geom_angle_atom_site_label_2
_geom_angle_atom_site_label_3
_geom_angle
_geom_angle_site_symmetry_1
_geom_angle_site_symmetry_2
_geom_angle_site_symmetry_3
_geom_angle_publ_flag
F(1) Cd(1) F(1) 180.0 ? ? ? yes
F(1) Cd(1) N(1) 89.25(4) ? ? ? yes
F(1) Cd(1) N(1) 90.75(4) ? ? ? yes
F(1) Cd(1) N(2) 88.93(5) ? ? ? yes
F(1) Cd(1) N(2) 91.07(5) ? ? ? yes
F(1) Cd(1) N(1) 90.75(4) ? ? ? yes
F(1) Cd(1) N(1) 89.25(4) ? ? ? yes
F(1) Cd(1) N(2) 91.07(5) ? ? ? yes
F(1) Cd(1) N(2) 88.93(5) ? ? ? yes
N(1) Cd(1) N(1) 180.0 ? ? ? yes
N(1) Cd(1) N(2) 97.33(7) ? ? ? yes
N(1) Cd(1) N(2) 82.67(7) ? ? ? yes
N(1) Cd(1) N(2) 82.67(7) ? ? ? yes
N(1) Cd(1) N(2) 97.33(7) ? ? ? yes
N(2) Cd(1) N(2) 180.0 ? ? ? yes
F(1) Nb(1) F(1) 180.0 ? ? ? yes
F(1) Nb(1) F(2) 89.71(4) ? ? ? yes
F(1) Nb(1) F(2) 90.29(4) ? ? ? yes
F(1) Nb(1) F(3) 90.33(4) ? ? ? yes
F(1) Nb(1) F(3) 89.67(4) ? ? ? yes
F(1) Nb(1) F(2) 90.29(4) ? ? ? yes
F(1) Nb(1) F(2) 89.71(4) ? ? ? yes
F(1) Nb(1) F(3) 89.67(4) ? ? ? yes
F(1) Nb(1) F(3) 90.33(4) ? ? ? yes
F(2) Nb(1) F(2) 180.0 ? ? ? yes
F(2) Nb(1) F(3) 90.08(7) ? ? ? yes
F(2) Nb(1) F(3) 89.92(7) ? ? ? yes
F(2) Nb(1) F(3) 89.92(7) ? ? ? yes
F(2) Nb(1) F(3) 90.08(7) ? ? ? yes
F(3) Nb(1) F(3) 180.0 ? ? ? yes
Cd(1) F(1) Nb(1) 176.3021(1) ? ? ? yes
Cd(1) O(1) Nb(1) 176.30(7) ? ? ? yes
Cd(1) N(1) C(1) 121.9(1) ? ? ? yes
Cd(1) N(1) C(5) 119.2(1) ? ? ? yes
C(1) N(1) C(5) 117.6(2) ? ? ? yes
Cd(1) N(2) C(6) 120.8(2) ? ? ? yes
Cd(1) N(2) C(10) 120.5(2) ? ? ? yes
C(6) N(2) C(10) 117.8(2) ? ? ? yes
N(1) C(1) C(2) 123.0(2) ? ? ? yes
C(1) C(2) C(3) 118.7(2) ? ? ? yes
C(2) C(3) C(4) 118.7(2) ? ? ? yes
C(3) C(4) C(5) 119.1(2) ? ? ? yes
N(1) C(5) C(4) 122.8(2) ? ? ? yes
N(2) C(6) C(7) 122.7(3) ? ? ? yes
C(6) C(7) C(8) 118.6(3) ? ? ? yes
C(7) C(8) C(9) 119.3(3) ? ? ? yes
C(8) C(9) C(10) 118.3(3) ? ? ? yes
N(2) C(10) C(9) 123.3(3) ? ? ? yes

loop_
_geom_bond_atom_site_label_1
_geom_bond_atom_site_label_2
_geom_bond_distance
_geom_bond_site_symmetry_1
_geom_bond_site_symmetry_2
_geom_bond_publ_flag
Cd(1) F(1) 2.2909(1) ? ? yes
Cd(1) F(1) 2.2909(1) ? ? yes
Cd(1) N(1) 2.354(2) ? ? yes
Cd(1) N(1) 2.354(2) ? ? yes
Cd(1) N(2) 2.333(2) ? ? yes
Cd(1) N(2) 2.333(2) ? ? yes
Nb(1) F(1) 1.9245(1) ? ? yes
Nb(1) F(1) 1.9245(1) ? ? yes
Nb(1) F(2) 1.902(1) ? ? yes
Nb(1) F(2) 1.902(1) ? ? yes
Nb(1) F(3) 1.930(1) ? ? yes
Nb(1) F(3) 1.930(1) ? ? yes
N(1) C(1) 1.340(3) ? ? yes
N(1) C(5) 1.339(3) ? ? yes
N(2) C(6) 1.333(3) ? ? yes
N(2) C(10) 1.333(3) ? ? yes
C(1) C(2) 1.377(3) ? ? yes
C(2) C(3) 1.382(4) ? ? yes
C(3) C(4) 1.377(4) ? ? yes
C(4) C(5) 1.377(3) ? ? yes
C(6) C(7) 1.365(4) ? ? yes
C(7) C(8) 1.387(5) ? ? yes
C(8) C(9) 1.363(5) ? ? yes
C(9) C(10) 1.370(4) ? ? yes
